data_2003011
loop_
_publ_author_name
'Iversen, B. B.'
'Larsen, F. K.'
'Pinkerton, A. A.'
'Martin, A.'
'Darovsky, A.'
'Reynolds, P. A.'

_publ_section_title
;
 Accurate charge densities in days -- use of synchrotrons,
 image plates and very low temperatures
;
_journal_coden_ASTM ASBSDK
_journal_issue 3
_journal_name_full
;
 Acta Crystallographica, Section B: Structural Science
;
_journal_page_first 363
_journal_page_last 374
_journal_paper_doi 10.1107/s0108768198010398
_journal_volume 55
_journal_year 1999
_chemical_formula_moiety 'C8 H24 P4 S8 Th'
_chemical_formula_sum 'C8 H24 P4 S8 Th'
_chemical_formula_weight 732.7
_symmetry_cell_setting tetragonal
_symmetry_space_group_name_Hall 'P 4n 2n'
_symmetry_space_group_name_H-M 'P 42 21 2'
_cell_angle_alpha 90
_cell_angle_beta 90
_cell_angle_gamma 90
_cell_formula_units_Z 2
_cell_length_a 10.3860(10)
_cell_length_b 10.3860(10)
_cell_length_c 11.742(2)
_cell_volume 1266.6(4)
_diffrn_radiation_type 'Ag K\a'
_diffrn_radiation_wavelength 0.5603
_cod_depositor_comments
;
 Updated bibliographic information.

 Antanas Vaitkus,
 2020-03-18

The following automatic conversions were performed:
'_symmetry_cell_setting' value 'Tetragonal' changed to 'tetragonal'
according to '/home/saulius/struct/CIF-dictionaries/cif_core.dic'
dictionary named 'cif_core.dic' version 2.4.1 from 2010-06-29.

Automatic conversion script
Id: cif_fix_enum 1527 2010-12-29 10:47:43Z saulius 
;
_cod_database_code 2003011

loop_
_atom_site_aniso_label
_atom_site_aniso_U_11
_atom_site_aniso_U_22
_atom_site_aniso_U_33
_atom_site_aniso_U_12
_atom_site_aniso_U_13
_atom_site_aniso_U_23
Th .0023(2) .0023 .00260(10) .00010(10) .0 .0
S(1) .00540(10) .00620(10) .00620(10) .00100(10) -.00160(10) -.00090(10)
S(2) .00630(10) .00650(10) .00770(10) .00110(10) -.00200(10) -.00080(10)
C(1) .0112(7) .0072(6) .0157(8) -.0024(6) .0001(5) -.0007(4)
C(2) .0120(7) .0183(8) .0065(6) .0022(6) -.0007(5) -.0014(4)
P .00550(10) .00580(10) .00530(10) .00020(10) -.00110(10) -.00060(10)

loop_
_atom_site_label
_atom_site_fract_x
_atom_site_fract_y
_atom_site_fract_z
Th .0 .0 .0
S(1) -.08773(3) .24137(3) .09911(3)
S(2) .18500(3) .09411(3) .16248(3)
C(1) .1746(2) .3891(2) .1192(2)
C(2) .0572(2) .2963(2) .32660(10)
P .08302(3) .25788(3) .17861(3)
H(1) .185(2) .373(2) .056(3)
H(2) .247(4) .389(2) .151(2)
H(3) .135(3) .464(4) .127(2)
H(4) .020(4) .229(4) .356(3)
H(5) .131(4) .311(3) .358(3)
H(6) .005(4) .359(4) .337(2)
